data_7227975
loop_
_publ_author_name
'Shen, Feng-Fang'
'Zhao, Jiang-Lin'
'Chen, Kai'
'Hua, Zi-Yi'
'Chen, Mindong'
'Zhang, Yun-Qian'
'Zhu, Qian-Jiang'
'Tao, Zhu'

_publ_section_title
;
 Supramolecular coordination assemblies of a Symmetrical
 Octamethyl-Substituted Cucurbituril with alkali metal ions based on the
 outer-surface interactions of cucurbit[n]urils
;
_journal_name_full CrystEngComm
_journal_paper_doi 10.1039/C7CE00233E
_journal_year 2017
_chemical_formula_moiety 'C44 H54 Cs N24 O13, 4(C7 H5 O3), 3(H3 O), 7(H2 O)'
_chemical_formula_sum 'C72 H97 Cs N24 O35'
_chemical_formula_weight 1991.65
_chemical_name_systematic
;
 ?
;
_space_group_IT_number 15
_symmetry_cell_setting monoclinic
_symmetry_space_group_name_Hall '-C 2yc'
_symmetry_space_group_name_H-M 'C 1 2/c 1'
_atom_sites_solution_hydrogens geom
_atom_sites_solution_primary direct
_atom_sites_solution_secondary difmap
_audit_creation_method SHELXL-97
_audit_update_record
;
2016-11-28 deposited with the CCDC.
2017-04-03 downloaded from the CCDC.
;
_cell_angle_alpha 90.00
_cell_angle_beta 93.591(4)
_cell_angle_gamma 90.00
_cell_formula_units_Z 4
_cell_length_a 36.424(5)
_cell_length_b 17.532(2)
_cell_length_c 13.6510(18)
_cell_measurement_temperature 223(2)
_cell_volume 8700.2(19)
_computing_cell_refinement 'SAINT (Bruker, 2005)'
_computing_data_collection 'APEX2 (Bruker, 2005)'
_computing_data_reduction SAINT
_computing_molecular_graphics 'Ortep-3 for Windows (Farrugia, 1997)'
_computing_publication_material 'WinGX (Farrugia, 1999)'
_computing_structure_refinement 'SHELXL97 (Sheldrick, 2008)'
_computing_structure_solution 'SHELXS97 (Sheldrick, 2008)'
_diffrn_ambient_temperature 223(2)
_diffrn_measured_fraction_theta_full 0.994
_diffrn_measured_fraction_theta_max 0.994
_diffrn_measurement_device_type 'Bruker Smart Apex2 CCD Detector'
_diffrn_measurement_method '\f and \w scan'
_diffrn_radiation_monochromator graphite
_diffrn_radiation_source 'fine-focus sealed tube'
_diffrn_radiation_type MoK\a
_diffrn_radiation_wavelength 0.71073
_diffrn_reflns_av_R_equivalents 0.0654
_diffrn_reflns_av_sigmaI/netI 0.0607
_diffrn_reflns_limit_h_max 43
_diffrn_reflns_limit_h_min -42
_diffrn_reflns_limit_k_max 20
_diffrn_reflns_limit_k_min -19
_diffrn_reflns_limit_l_max 16
_diffrn_reflns_limit_l_min -15
_diffrn_reflns_number 36820
_diffrn_reflns_theta_full 25.10
_diffrn_reflns_theta_max 25.10
_diffrn_reflns_theta_min 1.29
_exptl_absorpt_coefficient_mu 0.528
_exptl_absorpt_correction_T_max 0.9394
_exptl_absorpt_correction_T_min 0.9157
_exptl_absorpt_correction_type multi-scan
_exptl_absorpt_process_details 'SADABS (Bruker, 2008)'
_exptl_crystal_colour colorless
_exptl_crystal_density_diffrn 1.520
_exptl_crystal_density_method 'not measured'
_exptl_crystal_description prism
_exptl_crystal_F_000 4128
_exptl_crystal_size_max 0.17
_exptl_crystal_size_mid 0.14
_exptl_crystal_size_min 0.12
_platon_squeeze_details
;
;
_refine_diff_density_max 1.444
_refine_diff_density_min -0.520
_refine_diff_density_rms 0.144
_refine_ls_extinction_coef 0.0019(5)
_refine_ls_extinction_expression Fc^*^=kFc[1+0.001xFc^2^\l^3^/sin(2\q)]^-1/4^
_refine_ls_extinction_method SHELXL
_refine_ls_goodness_of_fit_ref 1.539
_refine_ls_hydrogen_treatment constr
_refine_ls_matrix_type full
_refine_ls_number_parameters 560
_refine_ls_number_reflns 7706
_refine_ls_number_restraints 0
_refine_ls_restrained_S_all 1.539
_refine_ls_R_factor_all 0.1489
_refine_ls_R_factor_gt 0.1238
_refine_ls_shift/su_max 0.001
_refine_ls_shift/su_mean 0.000
_refine_ls_structure_factor_coef Fsqd
_refine_ls_weighting_details 'calc w=1/[\s^2^(Fo^2^)+(0.2000P)^2^+0.0000P] where P=(Fo^2^+2Fc^2^)/3'
_refine_ls_weighting_scheme calc
_refine_ls_wR_factor_gt 0.3970
_refine_ls_wR_factor_ref 0.4098
_reflns_number_gt 5091
_reflns_number_total 7706
_reflns_threshold_expression >2sigma(I)
_cod_data_source_file c7ce00233e1.cif
_cod_data_source_block complex6
_cod_original_cell_volume 8700.3(19)
_cod_original_sg_symbol_H-M 'C 2/c'
_cod_database_code 7227975

loop_
_symmetry_equiv_pos_as_xyz
'x, y, z'
'-x, y, -z+1/2'
'x+1/2, y+1/2, z'
'-x+1/2, y+1/2, -z+1/2'
'-x, -y, -z'
'x, -y, z-1/2'
'-x+1/2, -y+1/2, -z'
'x+1/2, -y+1/2, z-1/2'

loop_
_atom_site_label
_atom_site_type_symbol
_atom_site_fract_x
_atom_site_fract_y
_atom_site_fract_z
_atom_site_U_iso_or_equiv
_atom_site_adp_type
_atom_site_occupancy
_atom_site_symmetry_multiplicity
_atom_site_calc_flag
_atom_site_refinement_flags
Cs1 Cs 0.74372(3) 0.30868(6) 0.81282(10) 0.0743(5) Uani 0.50 1 d P
O1W O 0.7532(8) 0.3116(11) 0.6635(11) 0.162(11) Uani 0.50 1 d P
C23 C 0.5754(3) 0.2675(6) 1.3766(7) 0.078(3) Uani 1 1 d .
C24 C 0.5383(3) 0.2750(7) 1.3640(8) 0.090(3) Uani 1 1 d .
H24 H 0.5232 0.2316 1.3565 0.108 Uiso 1 1 calc R
C25 C 0.5231(3) 0.3462(6) 1.3623(7) 0.077(3) Uani 1 1 d .
H25 H 0.4975 0.3511 1.3498 0.092 Uiso 1 1 calc R
C26 C 0.5439(2) 0.4106(6) 1.3784(6) 0.070(2) Uani 1 1 d .
C27 C 0.5823(3) 0.4012(6) 1.3927(7) 0.075(3) Uani 1 1 d .
H27 H 0.5977 0.4439 1.4022 0.091 Uiso 1 1 calc R
C28 C 0.5972(3) 0.3283(7) 1.3926(7) 0.078(3) Uani 1 1 d .
H28 H 0.6228 0.3217 1.4039 0.094 Uiso 1 1 calc R
C29 C 0.5270(3) 0.4861(7) 1.3760(7) 0.079(3) Uani 1 1 d .
C30 C 0.5719(3) 0.0976(8) 0.6413(7) 0.086(3) Uani 1 1 d .
C31 C 0.5346(3) 0.1058(8) 0.6439(9) 0.096(3) Uani 1 1 d .
H31 H 0.5196 0.0624 0.6479 0.115 Uiso 1 1 calc R
C32 C 0.5190(3) 0.1770(7) 0.6405(10) 0.097(3) Uani 1 1 d .
H32 H 0.4933 0.1810 0.6423 0.116 Uiso 1 1 calc R
C33 C 0.5393(2) 0.2425(6) 0.6347(7) 0.072(3) Uani 1 1 d .
C34 C 0.5772(3) 0.2359(7) 0.6313(7) 0.077(3) Uani 1 1 d .
H34 H 0.5922 0.2795 0.6284 0.093 Uiso 1 1 calc R
C35 C 0.5928(3) 0.1619(8) 0.6324(7) 0.085(3) Uani 1 1 d .
H35 H 0.6183 0.1568 0.6269 0.102 Uiso 1 1 calc R
C36 C 0.5211(2) 0.3156(6) 0.6328(7) 0.075(3) Uani 1 1 d .
O7 O 0.5890(2) 0.1934(5) 1.3773(6) 0.104(2) Uani 1 1 d .
H7 H 0.6114 0.1940 1.3925 0.156 Uiso 1 1 calc R
O8 O 0.49267(18) 0.4919(4) 1.3692(7) 0.094(2) Uani 1 1 d .
O9 O 0.54800(18) 0.5450(4) 1.3819(5) 0.0858(19) Uani 1 1 d .
O10 O 0.5889(2) 0.0287(5) 0.6449(6) 0.109(3) Uani 1 1 d .
H10 H 0.5734 -0.0054 0.6517 0.164 Uiso 1 1 calc R
O11 O 0.48639(16) 0.3249(4) 0.6273(6) 0.089(2) Uani 1 1 d .
O12 O 0.54262(17) 0.3760(5) 0.6365(5) 0.090(2) Uani 1 1 d .
C1 C 0.84166(19) 0.1948(4) 0.8031(5) 0.0453(16) Uani 1 1 d .
C2 C 0.88713(16) 0.1603(4) 0.9240(5) 0.0399(15) Uani 1 1 d .
C3 C 0.86439(18) 0.0879(4) 0.8894(5) 0.0444(16) Uani 1 1 d .
C4 C 0.8566(2) 0.1080(4) 1.0579(5) 0.0477(17) Uani 1 1 d .
C5 C 0.81165(19) 0.0763(4) 0.7528(5) 0.0503(17) Uani 1 1 d .
H5A H 0.8223 0.0267 0.7375 0.060 Uiso 1 1 calc R
H5B H 0.8068 0.1038 0.6909 0.060 Uiso 1 1 calc R
C6 C 0.82404(19) -0.0028(4) 0.9899(6) 0.0525(18) Uani 1 1 d .
H6A H 0.8260 -0.0180 1.0592 0.063 Uiso 1 1 calc R
H6B H 0.8338 -0.0447 0.9518 0.063 Uiso 1 1 calc R
C7 C 0.74450(18) 0.0950(4) 0.7599(5) 0.0419(15) Uani 1 1 d .
C8 C 0.77056(19) -0.0009(4) 0.8583(5) 0.0487(17) Uani 1 1 d .
H8 H 0.7792 -0.0487 0.8288 0.058 Uiso 1 1 calc R
C9 C 0.72872(18) -0.0015(4) 0.8678(5) 0.0439(15) Uani 1 1 d .
H9 H 0.7176 -0.0509 0.8472 0.053 Uiso 1 1 calc R
C10 C 0.75887(18) 0.0149(4) 1.0235(6) 0.0448(16) Uani 1 1 d .
C11 C 0.67818(19) 0.0737(4) 0.7751(5) 0.0511(18) Uani 1 1 d .
H11A H 0.6664 0.0247 0.7591 0.061 Uiso 1 1 calc R
H11B H 0.6766 0.1048 0.7154 0.061 Uiso 1 1 calc R
C12 C 0.6919(2) -0.0032(4) 1.0172(6) 0.0521(18) Uani 1 1 d .
H12A H 0.6981 -0.0160 1.0861 0.063 Uiso 1 1 calc R
H12B H 0.6802 -0.0481 0.9859 0.063 Uiso 1 1 calc R
C13 C 0.64979(18) 0.1871(4) 0.8397(5) 0.0439(16) Uani 1 1 d .
C14 C 0.64015(19) 0.0742(4) 0.9274(5) 0.0477(17) Uani 1 1 d .
C15 C 0.61552(18) 0.1414(4) 0.9674(5) 0.0493(17) Uani 1 1 d .
C16 C 0.65883(18) 0.1014(4) 1.0947(5) 0.0479(17) Uani 1 1 d .
C17 C 0.6062(2) 0.2790(4) 0.9026(5) 0.0506(17) Uani 1 1 d .
H17A H 0.6073 0.2990 0.8358 0.061 Uiso 1 1 calc R
H17B H 0.5802 0.2702 0.9141 0.061 Uiso 1 1 calc R
C18 C 0.6174(2) 0.2019(4) 1.1406(5) 0.0485(17) Uani 1 1 d .
H18A H 0.6243 0.1828 1.2066 0.058 Uiso 1 1 calc R
H18B H 0.5904 0.2033 1.1334 0.058 Uiso 1 1 calc R
C19 C 0.9280(2) 0.1565(5) 0.9083(6) 0.064(2) Uani 1 1 d .
H19A H 0.9316 0.1550 0.8385 0.096 Uiso 1 1 calc R
H19B H 0.9384 0.1109 0.9393 0.096 Uiso 1 1 calc R
H19C H 0.9401 0.2011 0.9371 0.096 Uiso 1 1 calc R
C20 C 0.8870(2) 0.0224(5) 0.8493(7) 0.067(2) Uani 1 1 d .
H20A H 0.8988 0.0396 0.7915 0.101 Uiso 1 1 calc R
H20B H 0.8709 -0.0202 0.8319 0.101 Uiso 1 1 calc R
H20C H 0.9056 0.0064 0.8990 0.101 Uiso 1 1 calc R
C21 C 0.6186(2) 0.0045(6) 0.8947(8) 0.074(2) Uani 1 1 d .
H21A H 0.6019 0.0174 0.8389 0.111 Uiso 1 1 calc R
H21B H 0.6046 -0.0137 0.9481 0.111 Uiso 1 1 calc R
H21C H 0.6353 -0.0351 0.8758 0.111 Uiso 1 1 calc R
C22 C 0.5746(2) 0.1255(6) 0.9619(7) 0.076(3) Uani 1 1 d .
H22A H 0.5658 0.1190 0.8938 0.114 Uiso 1 1 calc R
H22B H 0.5618 0.1680 0.9901 0.114 Uiso 1 1 calc R
H22C H 0.5699 0.0794 0.9982 0.114 Uiso 1 1 calc R
N1 N 0.86911(15) 0.2213(3) 0.8669(4) 0.0471(14) Uani 1 1 d .
N2 N 0.83787(15) 0.1184(3) 0.8136(4) 0.0441(13) Uani 1 1 d .
N3 N 0.87968(16) 0.1641(4) 1.0297(4) 0.0488(14) Uani 1 1 d .
N4 N 0.84677(16) 0.0644(4) 0.9780(4) 0.0493(14) Uani 1 1 d .
N5 N 0.77718(15) 0.0641(3) 0.7980(4) 0.0428(13) Uani 1 1 d .
N6 N 0.71642(14) 0.0601(3) 0.8029(4) 0.0462(14) Uani 1 1 d .
N7 N 0.78505(15) 0.0079(4) 0.9592(4) 0.0489(14) Uani 1 1 d .
N8 N 0.72504(15) 0.0132(3) 0.9704(4) 0.0491(14) Uani 1 1 d .
N9 N 0.65758(16) 0.1115(3) 0.8486(4) 0.0478(14) Uani 1 1 d .
N10 N 0.62519(16) 0.2064(3) 0.9080(4) 0.0475(14) Uani 1 1 d .
N11 N 0.66550(16) 0.0592(4) 1.0132(4) 0.0507(15) Uani 1 1 d .
N12 N 0.63023(16) 0.1487(3) 1.0704(4) 0.0487(14) Uani 1 1 d .
O1 O 0.82314(16) 0.2335(3) 0.7432(4) 0.0625(14) Uani 1 1 d .
O2 O 0.74174(15) 0.1460(3) 0.6978(4) 0.0564(13) Uani 1 1 d .
O3 O 0.66165(14) 0.2301(3) 0.7807(4) 0.0570(13) Uani 1 1 d .
O4 O 0.84717(16) 0.0974(3) 1.1408(4) 0.0622(14) Uani 1 1 d .
O5 O 0.76354(15) 0.0221(3) 1.1124(4) 0.0600(14) Uani 1 1 d .
O6 O 0.67581(16) 0.0966(3) 1.1740(4) 0.0616(14) Uani 1 1 d .

loop_
_atom_site_aniso_label
_atom_site_aniso_U_11
_atom_site_aniso_U_22
_atom_site_aniso_U_33
_atom_site_aniso_U_23
_atom_site_aniso_U_13
_atom_site_aniso_U_12
Cs1 0.0709(8) 0.0513(7) 0.0991(10) -0.0009(5) -0.0069(6) -0.0017(5)
O1W 0.30(3) 0.140(17) 0.057(9) 0.042(9) 0.085(14) 0.088(17)
C23 0.089(7) 0.085(7) 0.059(5) -0.004(5) 0.016(5) 0.006(6)
C24 0.070(6) 0.100(8) 0.102(8) -0.006(6) 0.024(5) -0.015(6)
C25 0.060(5) 0.087(7) 0.084(6) -0.013(5) 0.011(4) -0.015(5)
C26 0.065(5) 0.093(7) 0.052(5) -0.007(4) 0.004(4) -0.019(5)
C27 0.065(5) 0.097(8) 0.064(5) -0.007(5) 0.001(4) -0.012(5)
C28 0.064(5) 0.100(8) 0.070(6) 0.013(5) 0.000(4) 0.007(6)
C29 0.058(5) 0.099(8) 0.079(6) -0.005(5) 0.005(4) -0.014(5)
C30 0.080(6) 0.119(10) 0.058(6) -0.013(6) 0.001(5) 0.012(7)
C31 0.072(6) 0.103(9) 0.111(9) -0.004(7) 0.003(6) -0.002(6)
C32 0.051(5) 0.092(8) 0.146(11) -0.006(7) -0.004(6) -0.005(5)
C33 0.054(5) 0.097(7) 0.062(5) -0.004(5) -0.014(4) -0.001(5)
C34 0.065(5) 0.103(8) 0.062(5) 0.008(5) -0.010(4) -0.011(5)
C35 0.053(5) 0.140(10) 0.060(6) 0.004(6) -0.001(4) 0.014(6)
C36 0.060(5) 0.093(7) 0.071(6) -0.003(5) -0.004(4) -0.018(5)
O7 0.114(6) 0.098(6) 0.101(6) 0.002(4) 0.010(5) 0.013(5)
O8 0.063(4) 0.094(5) 0.126(6) -0.001(4) 0.006(4) -0.012(4)
O9 0.070(4) 0.091(5) 0.096(5) 0.000(4) -0.001(3) -0.017(4)
O10 0.107(6) 0.120(7) 0.101(6) 0.003(5) 0.011(5) 0.020(5)
O11 0.050(3) 0.100(5) 0.116(5) -0.002(4) -0.002(3) -0.012(3)
O12 0.061(4) 0.110(6) 0.099(5) -0.013(4) 0.006(3) -0.023(4)
C1 0.047(4) 0.046(4) 0.043(4) 0.000(3) 0.003(3) 0.004(3)
C2 0.035(3) 0.046(4) 0.039(3) 0.003(3) 0.005(3) 0.015(3)
C3 0.047(3) 0.048(4) 0.038(4) 0.005(3) 0.002(3) 0.005(3)
C4 0.058(4) 0.046(4) 0.040(4) -0.001(3) 0.009(3) 0.015(3)
C5 0.051(4) 0.052(4) 0.047(4) -0.003(3) -0.004(3) 0.007(3)
C6 0.051(4) 0.045(4) 0.060(5) 0.008(3) -0.005(3) 0.012(3)
C7 0.053(4) 0.037(4) 0.035(3) -0.005(3) -0.001(3) 0.008(3)
C8 0.057(4) 0.037(4) 0.052(4) 0.004(3) 0.004(3) 0.009(3)
C9 0.047(3) 0.035(3) 0.050(4) -0.002(3) 0.002(3) 0.002(3)
C10 0.048(4) 0.036(4) 0.051(5) 0.008(3) 0.002(3) 0.002(3)
C11 0.050(4) 0.055(4) 0.048(4) -0.014(3) -0.003(3) 0.009(3)
C12 0.059(4) 0.040(4) 0.058(4) 0.014(3) 0.012(3) 0.001(3)
C13 0.040(3) 0.049(4) 0.043(4) -0.002(3) 0.003(3) 0.000(3)
C14 0.051(4) 0.049(4) 0.042(4) -0.006(3) 0.003(3) -0.003(3)
C15 0.045(3) 0.057(5) 0.046(4) -0.001(3) 0.001(3) 0.005(3)
C16 0.045(4) 0.052(4) 0.048(4) 0.005(3) 0.006(3) -0.002(3)
C17 0.054(4) 0.056(4) 0.041(4) -0.002(3) -0.004(3) 0.012(3)
C18 0.054(4) 0.053(4) 0.040(4) -0.001(3) 0.012(3) -0.014(3)
C19 0.043(4) 0.088(6) 0.063(5) -0.007(4) 0.010(3) 0.012(4)
C20 0.069(5) 0.059(5) 0.075(6) -0.002(4) 0.021(4) 0.019(4)
C21 0.058(5) 0.071(6) 0.093(7) -0.010(5) 0.004(4) -0.010(4)
C22 0.060(5) 0.084(7) 0.086(6) -0.013(5) 0.013(4) -0.011(5)
N1 0.050(3) 0.050(3) 0.040(3) -0.002(3) -0.005(2) -0.003(3)
N2 0.045(3) 0.045(3) 0.042(3) 0.000(2) -0.001(2) 0.003(2)
N3 0.055(3) 0.050(4) 0.042(3) 0.002(3) 0.009(3) 0.006(3)
N4 0.055(3) 0.054(4) 0.039(3) 0.003(3) 0.006(3) -0.002(3)
N5 0.048(3) 0.039(3) 0.041(3) 0.001(2) 0.003(2) 0.002(2)
N6 0.040(3) 0.049(3) 0.049(3) 0.005(3) -0.005(2) 0.007(3)
N7 0.044(3) 0.058(4) 0.045(3) 0.009(3) 0.003(2) 0.004(3)
N8 0.045(3) 0.048(4) 0.054(4) 0.001(3) 0.004(3) 0.005(3)
N9 0.052(3) 0.049(4) 0.043(3) -0.003(3) 0.004(2) 0.004(3)
N10 0.051(3) 0.045(3) 0.047(3) -0.007(3) 0.005(3) 0.005(3)
N11 0.048(3) 0.054(4) 0.050(3) 0.003(3) 0.002(3) 0.005(3)
N12 0.052(3) 0.051(4) 0.042(3) 0.000(3) -0.003(3) 0.007(3)
O1 0.074(3) 0.048(3) 0.062(3) 0.004(3) -0.022(3) 0.007(3)
O2 0.066(3) 0.048(3) 0.055(3) 0.010(2) 0.006(2) 0.006(2)
O3 0.062(3) 0.055(3) 0.056(3) -0.001(3) 0.016(3) 0.000(2)
O4 0.084(4) 0.067(4) 0.037(3) 0.000(2) 0.012(3) -0.003(3)
O5 0.067(3) 0.070(4) 0.043(3) 0.016(2) 0.006(2) 0.001(3)
O6 0.076(3) 0.060(3) 0.046(3) 0.007(2) -0.012(3) 0.013(3)

loop_
_atom_type_symbol
_atom_type_description
_atom_type_scat_dispersion_real
_atom_type_scat_dispersion_imag
_atom_type_scat_source
C C 0.0033 0.0016 'International Tables Vol C Tables 4.2.6.8 and 6.1.1.4'
H H 0.0000 0.0000 'International Tables Vol C Tables 4.2.6.8 and 6.1.1.4'
N N 0.0061 0.0033 'International Tables Vol C Tables 4.2.6.8 and 6.1.1.4'
O O 0.0106 0.0060 'International Tables Vol C Tables 4.2.6.8 and 6.1.1.4'
Cs Cs -0.3680 2.1192 'International Tables Vol C Tables 4.2.6.8 and 6.1.1.4'

loop_
_geom_angle_atom_site_label_1
_geom_angle_atom_site_label_2
_geom_angle_atom_site_label_3
_geom_angle
_geom_angle_site_symmetry_1
_geom_angle_site_symmetry_3
O1W Cs1 O5 108.4(5) . 7_657
O1W Cs1 O2 63.3(6) . .
O5 Cs1 O2 168.73(14) 7_657 .
O1W Cs1 O3 94.9(9) . .
O5 Cs1 O3 110.04(14) 7_657 .
O2 Cs1 O3 64.97(13) . .
O1W Cs1 O6 81.0(8) . 7_657
O5 Cs1 O6 66.97(14) 7_657 7_657
O2 Cs1 O6 116.82(14) . 7_657
O3 Cs1 O6 173.47(14) . 7_657
O1W Cs1 O1 62.4(7) . .
O5 Cs1 O1 123.37(14) 7_657 .
O2 Cs1 O1 60.95(13) . .
O3 Cs1 O1 125.90(13) . .
O6 Cs1 O1 56.47(13) 7_657 .
O1W Cs1 O4 110.7(7) . 7_657
O5 Cs1 O4 56.28(13) 7_657 7_657
O2 Cs1 O4 117.95(13) . 7_657
O3 Cs1 O4 53.76(12) . 7_657
O6 Cs1 O4 122.99(13) 7_657 7_657
O1 Cs1 O4 172.95(13) . 7_657
O1W Cs1 C7 80.5(6) . .
O5 Cs1 C7 170.61(14) 7_657 .
O2 Cs1 C7 17.91(12) . .
O3 Cs1 C7 65.28(14) . .
O6 Cs1 C7 118.55(14) 7_657 .
O1 Cs1 C7 62.98(14) . .
O4 Cs1 C7 118.40(13) 7_657 .
O1W Cs1 C10 124.2(6) . 7_657
O5 Cs1 C10 16.97(14) 7_657 7_657
O2 Cs1 C10 172.37(14) . 7_657
O3 Cs1 C10 111.16(14) . 7_657
O6 Cs1 C10 67.82(14) 7_657 7_657
O1 Cs1 C10 122.33(14) . 7_657
O4 Cs1 C10 59.75(13) 7_657 7_657
C7 Cs1 C10 155.01(15) . 7_657
O1W Cs1 Cs1 154.9(5) . 7_657
O5 Cs1 Cs1 93.16(10) 7_657 7_657
O2 Cs1 Cs1 96.80(9) . 7_657
O3 Cs1 Cs1 89.39(10) . 7_657
O6 Cs1 Cs1 96.51(9) 7_657 7_657
O1 Cs1 Cs1 95.31(10) . 7_657
O4 Cs1 Cs1 91.73(8) 7_657 7_657
C7 Cs1 Cs1 78.90(10) . 7_657
C10 Cs1 Cs1 76.30(11) 7_657 7_657
C28 C23 C24 121.2(11) . .
C28 C23 O7 122.4(10) . .
C24 C23 O7 116.3(11) . .
C23 C24 C25 119.4(11) . .
C23 C24 H24 120.3 . .
C25 C24 H24 120.3 . .
C24 C25 C26 122.1(9) . .
C24 C25 H25 119.0 . .
C26 C25 H25 119.0 . .
C25 C26 C27 117.3(10) . .
C25 C26 C29 121.1(9) . .
C27 C26 C29 121.5(9) . .
C28 C27 C26 119.6(9) . .
C28 C27 H27 120.2 . .
C26 C27 H27 120.2 . .
C23 C28 C27 120.3(9) . .
C23 C28 H28 119.9 . .
C27 C28 H28 119.9 . .
O8 C29 O9 121.8(10) . .
O8 C29 C26 119.6(9) . .
O9 C29 C26 118.6(8) . .
O10 C30 C31 122.9(12) . .
O10 C30 C35 118.8(10) . .
C31 C30 C35 118.3(12) . .
C30 C31 C32 120.3(12) . .
C30 C31 H31 119.9 . .
C32 C31 H31 119.9 . .
C31 C32 C33 122.7(9) . .
C31 C32 H32 118.7 . .
C33 C32 H32 118.7 . .
C32 C33 C34 118.3(10) . .
C32 C33 C36 119.8(8) . .
C34 C33 C36 122.0(9) . .
C33 C34 C35 118.3(10) . .
C33 C34 H34 120.9 . .
C35 C34 H34 120.9 . .
C30 C35 C34 122.1(9) . .
C30 C35 H35 119.0 . .
C34 C35 H35 119.0 . .
O11 C36 O12 119.1(10) . .
O11 C36 C33 124.6(9) . .
O12 C36 C33 116.3(8) . .
C23 O7 H7 109.5 . .
C30 O10 H10 109.5 . .
O1 C1 N2 124.1(7) . .
O1 C1 N1 125.8(7) . .
N2 C1 N1 110.1(6) . .
N1 C2 N3 112.6(5) . .
N1 C2 C19 111.8(6) . .
N3 C2 C19 112.3(6) . .
N1 C2 C3 102.8(5) . .
N3 C2 C3 101.6(5) . .
C19 C2 C3 115.1(6) . .
N4 C3 N2 112.4(5) . .
N4 C3 C20 111.0(6) . .
N2 C3 C20 111.4(6) . .
N4 C3 C2 103.2(5) . .
N2 C3 C2 103.1(5) . .
C20 C3 C2 115.3(6) . .
O4 C4 N4 125.7(7) . .
O4 C4 N3 126.0(7) . .
N4 C4 N3 108.3(6) . .
N2 C5 N5 113.2(6) . .
N2 C5 H5A 108.9 . .
N5 C5 H5A 108.9 . .
N2 C5 H5B 108.9 . .
N5 C5 H5B 108.9 . .
H5A C5 H5B 107.7 . .
N4 C6 N7 114.3(6) . .
N4 C6 H6A 108.7 . .
N7 C6 H6A 108.7 . .
N4 C6 H6B 108.7 . .
N7 C6 H6B 108.7 . .
H6A C6 H6B 107.6 . .
O2 C7 N6 126.4(6) . .
O2 C7 N5 125.2(6) . .
N6 C7 N5 108.4(6) . .
O2 C7 Cs1 54.4(3) . .
N6 C7 Cs1 110.3(4) . .
N5 C7 Cs1 109.3(4) . .
N5 C8 N7 113.4(6) . .
N5 C8 C9 104.9(5) . .
N7 C8 C9 102.9(6) . .
N5 C8 H8 111.7 . .
N7 C8 H8 111.7 . .
C9 C8 H8 111.7 . .
N8 C9 N6 114.8(6) . .
N8 C9 C8 103.6(6) . .
N6 C9 C8 102.3(5) . .
N8 C9 H9 111.8 . .
N6 C9 H9 111.8 . .
C8 C9 H9 111.8 . .
O5 C10 N7 126.9(6) . .
O5 C10 N8 125.8(6) . .
N7 C10 N8 107.4(6) . .
O5 C10 Cs1 48.9(4) . 7_657
N7 C10 Cs1 120.1(4) . 7_657
N8 C10 Cs1 105.7(4) . 7_657
N6 C11 N9 115.4(6) . .
N6 C11 H11A 108.4 . .
N9 C11 H11A 108.4 . .
N6 C11 H11B 108.4 . .
N9 C11 H11B 108.4 . .
H11A C11 H11B 107.5 . .
N8 C12 N11 113.9(6) . .
N8 C12 H12A 108.8 . .
N11 C12 H12A 108.8 . .
N8 C12 H12B 108.8 . .
N11 C12 H12B 108.8 . .
H12A C12 H12B 107.7 . .
O3 C13 N9 126.0(6) . .
O3 C13 N10 125.2(7) . .
N9 C13 N10 108.8(6) . .
N9 C14 N11 113.1(6) . .
N9 C14 C21 113.2(6) . .
N11 C14 C21 112.5(7) . .
N9 C14 C15 101.8(6) . .
N11 C14 C15 101.4(5) . .
C21 C14 C15 113.9(6) . .
N10 C15 N12 112.1(6) . .
N10 C15 C22 112.9(7) . .
N12 C15 C22 111.1(6) . .
N10 C15 C14 103.1(5) . .
N12 C15 C14 102.2(5) . .
C22 C15 C14 114.8(7) . .
O6 C16 N12 126.8(7) . .
O6 C16 N11 125.5(7) . .
N12 C16 N11 107.7(6) . .
N3 C17 N10 115.3(6) 7_657 .
N3 C17 H17A 108.5 7_657 .
N10 C17 H17A 108.5 . .
N3 C17 H17B 108.5 7_657 .
N10 C17 H17B 108.5 . .
H17A C17 H17B 107.5 . .
N12 C18 N1 115.6(5) . 7_657
N12 C18 H18A 108.4 . .
N1 C18 H18A 108.4 7_657 .
N12 C18 H18B 108.4 . .
N1 C18 H18B 108.4 7_657 .
H18A C18 H18B 107.4 . .
C2 C19 H19A 109.5 . .
C2 C19 H19B 109.5 . .
H19A C19 H19B 109.5 . .
C2 C19 H19C 109.5 . .
H19A C19 H19C 109.5 . .
H19B C19 H19C 109.5 . .
C3 C20 H20A 109.5 . .
C3 C20 H20B 109.5 . .
H20A C20 H20B 109.5 . .
C3 C20 H20C 109.5 . .
H20A C20 H20C 109.5 . .
H20B C20 H20C 109.5 . .
C14 C21 H21A 109.5 . .
C14 C21 H21B 109.5 . .
H21A C21 H21B 109.5 . .
C14 C21 H21C 109.5 . .
H21A C21 H21C 109.5 . .
H21B C21 H21C 109.5 . .
C15 C22 H22A 109.5 . .
C15 C22 H22B 109.5 . .
H22A C22 H22B 109.5 . .
C15 C22 H22C 109.5 . .
H22A C22 H22C 109.5 . .
H22B C22 H22C 109.5 . .
C1 N1 C18 120.9(6) . 7_657
C1 N1 C2 112.3(6) . .
C18 N1 C2 125.5(6) 7_657 .
C1 N2 C5 121.2(6) . .
C1 N2 C3 111.6(6) . .
C5 N2 C3 127.2(6) . .
C4 N3 C17 121.5(6) . 7_657
C4 N3 C2 113.3(6) . .
C17 N3 C2 125.2(6) 7_657 .
C4 N4 C6 119.3(6) . .
C4 N4 C3 113.4(6) . .
C6 N4 C3 127.0(6) . .
C7 N5 C8 110.9(5) . .
C7 N5 C5 122.1(6) . .
C8 N5 C5 122.9(6) . .
C7 N6 C11 123.7(6) . .
C7 N6 C9 112.8(5) . .
C11 N6 C9 122.8(6) . .
C10 N7 C8 113.6(6) . .
C10 N7 C6 122.6(6) . .
C8 N7 C6 123.1(6) . .
C10 N8 C12 121.1(6) . .
C10 N8 C9 112.2(5) . .
C12 N8 C9 122.1(6) . .
C13 N9 C14 114.2(6) . .
C13 N9 C11 119.9(6) . .
C14 N9 C11 125.5(6) . .
C13 N10 C17 120.8(6) . .
C13 N10 C15 112.1(6) . .
C17 N10 C15 125.8(6) . .
C16 N11 C12 121.7(6) . .
C16 N11 C14 114.6(6) . .
C12 N11 C14 123.0(6) . .
C16 N12 C18 120.8(6) . .
C16 N12 C15 114.0(6) . .
C18 N12 C15 125.2(6) . .
C1 O1 Cs1 118.2(5) . .
C7 O2 Cs1 107.7(4) . .
C13 O3 Cs1 122.2(5) . .
C4 O4 Cs1 112.9(4) . 7_657
C10 O5 Cs1 114.1(4) . 7_657
C16 O6 Cs1 114.0(4) . 7_657

loop_
_geom_bond_atom_site_label_1
_geom_bond_atom_site_label_2
_geom_bond_distance
_geom_bond_site_symmetry_2
Cs1 O1W 2.089(13) .
Cs1 O5 3.154(6) 7_657
Cs1 O2 3.255(5) .
Cs1 O3 3.296(5) .
Cs1 O6 3.363(6) 7_657
Cs1 O1 3.370(6) .
Cs1 O4 3.786(6) 7_657
Cs1 C7 3.815(7) .
Cs1 C10 3.819(7) 7_657
Cs1 Cs1 5.501(3) 7_657
C23 C28 1.341(15) .
C23 C24 1.359(15) .
C23 O7 1.390(12) .
C24 C25 1.365(16) .
C24 H24 0.9400 .
C25 C26 1.370(13) .
C25 H25 0.9400 .
C26 C27 1.410(13) .
C26 C29 1.459(14) .
C27 C28 1.388(14) .
C27 H27 0.9400 .
C28 H28 0.9400 .
C29 O8 1.251(11) .
C29 O9 1.285(12) .
C30 O10 1.357(14) .
C30 C31 1.368(15) .
C30 C35 1.370(16) .
C31 C32 1.371(16) .
C31 H31 0.9400 .
C32 C33 1.372(15) .
C32 H32 0.9400 .
C33 C34 1.389(13) .
C33 C36 1.443(14) .
C34 C35 1.416(16) .
C34 H34 0.9400 .
C35 H35 0.9400 .
C36 O11 1.273(11) .
C36 O12 1.315(12) .
O7 H7 0.8300 .
O10 H10 0.8300 .
C1 O1 1.230(9) .
C1 N2 1.354(9) .
C1 N1 1.366(9) .
C2 N1 1.454(9) .
C2 N3 1.486(9) .
C2 C19 1.518(9) .
C2 C3 1.573(10) .
C3 N4 1.463(9) .
C3 N2 1.472(9) .
C3 C20 1.534(10) .
C4 O4 1.218(8) .
C4 N4 1.360(10) .
C4 N3 1.364(10) .
C5 N2 1.431(9) .
C5 N5 1.449(9) .
C5 H5A 0.9800 .
C5 H5B 0.9800 .
C6 N4 1.456(10) .
C6 N7 1.468(9) .
C6 H6A 0.9800 .
C6 H6B 0.9800 .
C7 O2 1.232(8) .
C7 N6 1.356(9) .
C7 N5 1.380(9) .
C8 N5 1.434(9) .
C8 N7 1.451(10) .
C8 C9 1.538(10) .
C8 H8 0.9900 .
C9 N8 1.437(9) .
C9 N6 1.450(9) .
C9 H9 0.9900 .
C10 O5 1.221(9) .
C10 N7 1.342(9) .
C10 N8 1.391(9) .
C10 Cs1 3.819(7) 7_657
C11 N6 1.440(9) .
C11 N9 1.449(9) .
C11 H11A 0.9800 .
C11 H11B 0.9800 .
C12 N8 1.431(9) .
C12 N11 1.455(9) .
C12 H12A 0.9800 .
C12 H12B 0.9800 .
C13 O3 1.204(8) .
C13 N9 1.360(9) .
C13 N10 1.375(9) .
C14 N9 1.440(9) .
C14 N11 1.469(10) .
C14 C21 1.505(11) .
C14 C15 1.598(10) .
C15 N10 1.455(9) .
C15 N12 1.479(10) .
C15 C22 1.515(11) .
C16 O6 1.216(9) .
C16 N12 1.357(9) .
C16 N11 1.370(10) .
C17 N3 1.434(10) 7_657
C17 N10 1.448(9) .
C17 H17A 0.9800 .
C17 H17B 0.9800 .
C18 N12 1.437(9) .
C18 N1 1.439(9) 7_657
C18 H18A 0.9800 .
C18 H18B 0.9800 .
C19 H19A 0.9700 .
C19 H19B 0.9700 .
C19 H19C 0.9700 .
C20 H20A 0.9700 .
C20 H20B 0.9700 .
C20 H20C 0.9700 .
C21 H21A 0.9700 .
C21 H21B 0.9700 .
C21 H21C 0.9700 .
C22 H22A 0.9700 .
C22 H22B 0.9700 .
C22 H22C 0.9700 .
N1 C18 1.439(9) 7_657
N3 C17 1.434(10) 7_657
O4 Cs1 3.786(6) 7_657
O5 Cs1 3.154(6) 7_657
O6 Cs1 3.363(6) 7_657

loop_
_platon_squeeze_void_nr
_platon_squeeze_void_average_x
_platon_squeeze_void_average_y
_platon_squeeze_void_average_z
_platon_squeeze_void_volume
_platon_squeeze_void_count_electrons
_platon_squeeze_void_content
1 0.250 0.250 0.000 162 58 ' '
2 0.750 0.750 0.000 162 58 ' '
3 0.000 0.580 0.250 120 41 ' '
4 0.500 0.080 0.250 120 41 ' '
5 0.250 0.750 0.500 162 58 ' '
6 0.750 0.250 0.500 162 58 ' '
7 0.000 0.419 0.750 117 40 ' '
8 0.500 0.919 0.750 117 40 ' '
